data_7025859
loop_
_publ_author_name
'Mansell, Stephen M.'
'Norman, Nicholas C.'
'Russell, Christopher A.'

_publ_section_title
;
 Boron--nitrogen analogues of the fluorenyl anion
;
_journal_issue 21
_journal_name_full 'Dalton Transactions'
_journal_page_first 5084
_journal_paper_doi 10.1039/c0dt00028k
_journal_volume 39
_journal_year 2010
_chemical_formula_moiety 'C16 H13 B N2'
_chemical_formula_sum 'C16 H13 B N2'
_chemical_formula_weight 244.09
_chemical_name_systematic
;
?
;
_space_group_IT_number 14
_symmetry_cell_setting monoclinic
_symmetry_space_group_name_Hall '-P 2ybc'
_symmetry_space_group_name_H-M 'P 1 21/c 1'
_atom_sites_solution_hydrogens geom
_atom_sites_solution_primary direct
_atom_sites_solution_secondary difmap
_audit_creation_method SHELXL-97
_cell_angle_alpha 90.00
_cell_angle_beta 93.577(2)
_cell_angle_gamma 90.00
_cell_formula_units_Z 8
_cell_length_a 20.144(2)
_cell_length_b 17.3230(19)
_cell_length_c 7.1036(7)
_cell_measurement_reflns_used 5732
_cell_measurement_temperature 100(2)
_cell_measurement_theta_max 28.329
_cell_measurement_theta_min 2.345
_cell_volume 2474.0(4)
_computing_cell_refinement 'APEX-II and SAINT (Bruker, 2001)'
_computing_data_collection 'APEX-II (Bruker, 2004)'
_computing_data_reduction 'SAINT v7.51A (BRUKER)'
_computing_molecular_graphics SHELXTL
_computing_publication_material SHELXTL
_computing_structure_refinement 'SHELXL-97 (Sheldrick, 1997)'
_computing_structure_solution 'SHELXS-97 (Sheldrick, 1990)'
_diffrn_ambient_temperature 100(2)
_diffrn_detector_area_resol_mean '4096x4096pixels / 62x62mm'
_diffrn_measured_fraction_theta_full 0.996
_diffrn_measured_fraction_theta_max 0.996
_diffrn_measurement_device_type 'Bruker Kappa-APEX-II area-detector'
_diffrn_measurement_method '\f and \w scans'
_diffrn_radiation_monochromator graphite
_diffrn_radiation_source 'fine-focus sealed tube'
_diffrn_radiation_type MoK\a
_diffrn_radiation_wavelength 0.71073
_diffrn_reflns_av_R_equivalents 0.0421
_diffrn_reflns_av_sigmaI/netI 0.0401
_diffrn_reflns_limit_h_max 26
_diffrn_reflns_limit_h_min -24
_diffrn_reflns_limit_k_max 22
_diffrn_reflns_limit_k_min -22
_diffrn_reflns_limit_l_max 9
_diffrn_reflns_limit_l_min -9
_diffrn_reflns_number 24928
_diffrn_reflns_theta_full 27.46
_diffrn_reflns_theta_max 27.46
_diffrn_reflns_theta_min 1.01
_diffrn_standards_number 0
_exptl_absorpt_coefficient_mu 0.077
_exptl_absorpt_correction_T_max 0.9985
_exptl_absorpt_correction_T_min 0.9453
_exptl_absorpt_correction_type multi-scan
_exptl_absorpt_process_details 'SADABS-2008/1 - Bruker AXS'
_exptl_crystal_colour Red
_exptl_crystal_density_diffrn 1.311
_exptl_crystal_density_method 'not measured'
_exptl_crystal_description Plate
_exptl_crystal_F_000 1024
_exptl_crystal_size_max 0.54
_exptl_crystal_size_mid 0.14
_exptl_crystal_size_min 0.02
_refine_diff_density_max 0.298
_refine_diff_density_min -0.215
_refine_diff_density_rms 0.044
_refine_ls_extinction_method none
_refine_ls_goodness_of_fit_ref 1.004
_refine_ls_hydrogen_treatment constr
_refine_ls_matrix_type full
_refine_ls_number_parameters 343
_refine_ls_number_reflns 5645
_refine_ls_number_restraints 0
_refine_ls_restrained_S_all 1.004
_refine_ls_R_factor_all 0.0708
_refine_ls_R_factor_gt 0.0414
_refine_ls_shift/su_max 0.000
_refine_ls_shift/su_mean 0.000
_refine_ls_structure_factor_coef Fsqd
_refine_ls_weighting_details 'calc w=1/[\s^2^(Fo^2^)+(0.0504P)^2^+0.5398P] where P=(Fo^2^+2Fc^2^)/3'
_refine_ls_weighting_scheme calc
_refine_ls_wR_factor_gt 0.0928
_refine_ls_wR_factor_ref 0.1055
_reflns_number_gt 4049
_reflns_number_total 5645
_reflns_threshold_expression >2sigma(I)
_cod_data_source_file c0dt00028k.txt
_cod_data_source_block 2
_cod_depositor_comments
;
The following automatic conversions were performed:

'_symmetry_cell_setting' value 'Monoclinic' changed to 'monoclinic'
according to /home/saulius/struct/CIF-dictionaries/cif_core.dic
dictionary named 'cif_core.dic' version 2.4.2 from 2011-04-26.

Automatic conversion script
Id: cif_fix_values 1891 2012-01-12 08:04:46Z andrius 
;
_cod_original_cell_volume 2474.0(5)
_cod_original_sg_symbol_H-M P21/c
_cod_database_code 7025859

loop_
_symmetry_equiv_pos_as_xyz
'x, y, z'
'-x, y+1/2, -z+1/2'
'-x, -y, -z'
'x, -y-1/2, z-1/2'

loop_
_atom_site_label
_atom_site_type_symbol
_atom_site_fract_x
_atom_site_fract_y
_atom_site_fract_z
_atom_site_U_iso_or_equiv
_atom_site_adp_type
_atom_site_occupancy
_atom_site_symmetry_multiplicity
_atom_site_calc_flag
_atom_site_refinement_flags
B1 B 0.48751(8) 0.66471(10) 0.6955(2) 0.0194(3) Uani 1 1 d .
N1 N 0.44700(5) 0.73294(7) 0.70945(15) 0.0189(3) Uani 1 1 d .
N2 N 0.44163(5) 0.60258(7) 0.72428(15) 0.0184(3) Uani 1 1 d .
C1 C 0.46194(7) 0.81137(8) 0.69316(19) 0.0219(3) Uani 1 1 d .
H1 H 0.5059 0.8265 0.6688 0.026 Uiso 1 1 calc R
C2 C 0.41519(7) 0.86587(9) 0.7114(2) 0.0259(3) Uani 1 1 d .
H2 H 0.4266 0.9187 0.6985 0.031 Uiso 1 1 calc R
C3 C 0.34851(8) 0.84555(9) 0.7499(2) 0.0275(4) Uani 1 1 d .
H3 H 0.3159 0.8845 0.7628 0.033 Uiso 1 1 calc R
C4 C 0.33249(7) 0.76995(9) 0.76793(19) 0.0239(3) Uani 1 1 d .
H4 H 0.2884 0.7559 0.7943 0.029 Uiso 1 1 calc R
C5 C 0.38100(7) 0.71191(8) 0.74759(18) 0.0192(3) Uani 1 1 d .
C6 C 0.37781(7) 0.63244(8) 0.75712(18) 0.0195(3) Uani 1 1 d .
C7 C 0.32520(7) 0.58136(9) 0.79161(19) 0.0242(3) Uani 1 1 d .
H7 H 0.2830 0.6014 0.8190 0.029 Uiso 1 1 calc R
C8 C 0.33479(7) 0.50382(9) 0.7858(2) 0.0276(3) Uani 1 1 d .
H8 H 0.2996 0.4695 0.8105 0.033 Uiso 1 1 calc R
C9 C 0.39863(8) 0.47427(9) 0.7417(2) 0.0272(3) Uani 1 1 d .
H9 H 0.4052 0.4201 0.7331 0.033 Uiso 1 1 calc R
C10 C 0.44927(7) 0.52281(8) 0.71257(19) 0.0222(3) Uani 1 1 d .
H10 H 0.4911 0.5022 0.6834 0.027 Uiso 1 1 calc R
C11 C 0.56297(7) 0.65827(8) 0.66346(19) 0.0192(3) Uani 1 1 d .
C12 C 0.60371(7) 0.60253(8) 0.75732(19) 0.0209(3) Uani 1 1 d .
H12 H 0.5846 0.5683 0.8435 0.025 Uiso 1 1 calc R
C13 C 0.67092(7) 0.59610(9) 0.7276(2) 0.0243(3) Uani 1 1 d .
H13 H 0.6970 0.5574 0.7917 0.029 Uiso 1 1 calc R
C14 C 0.70028(7) 0.64630(9) 0.6039(2) 0.0251(3) Uani 1 1 d .
H14 H 0.7463 0.6420 0.5832 0.030 Uiso 1 1 calc R
C15 C 0.66167(7) 0.70266(9) 0.5113(2) 0.0237(3) Uani 1 1 d .
H15 H 0.6813 0.7374 0.4275 0.028 Uiso 1 1 calc R
C16 C 0.59444(7) 0.70824(8) 0.54090(19) 0.0212(3) Uani 1 1 d .
H16 H 0.5688 0.7471 0.4762 0.025 Uiso 1 1 calc R
B2 B 0.01919(8) 0.67260(10) 0.3053(2) 0.0190(3) Uani 1 1 d .
N3 N 0.05454(5) 0.74428(7) 0.33869(15) 0.0180(3) Uani 1 1 d .
N4 N 0.06843(5) 0.61471(7) 0.35415(15) 0.0186(3) Uani 1 1 d .
C17 C 0.03554(7) 0.82073(8) 0.30594(19) 0.0201(3) Uani 1 1 d .
H17 H -0.0078 0.8316 0.2524 0.024 Uiso 1 1 calc R
C18 C 0.07752(7) 0.87942(9) 0.3488(2) 0.0229(3) Uani 1 1 d .
H18 H 0.0635 0.9310 0.3240 0.028 Uiso 1 1 calc R
C19 C 0.14316(7) 0.86535(9) 0.4315(2) 0.0238(3) Uani 1 1 d .
H19 H 0.1717 0.9072 0.4669 0.029 Uiso 1 1 calc R
C20 C 0.16402(7) 0.79157(9) 0.45834(19) 0.0216(3) Uani 1 1 d .
H20 H 0.2077 0.7816 0.5107 0.026 Uiso 1 1 calc R
C21 C 0.12079(7) 0.72905(8) 0.40855(18) 0.0190(3) Uani 1 1 d .
C22 C 0.12938(7) 0.65012(9) 0.41662(18) 0.0200(3) Uani 1 1 d .
C23 C 0.18509(7) 0.60350(9) 0.47103(19) 0.0236(3) Uani 1 1 d .
H23 H 0.2265 0.6270 0.5081 0.028 Uiso 1 1 calc R
C24 C 0.17949(8) 0.52538(9) 0.4703(2) 0.0275(3) Uani 1 1 d .
H24 H 0.2169 0.4941 0.5063 0.033 Uiso 1 1 calc R
C25 C 0.11679(8) 0.49045(9) 0.4149(2) 0.0273(3) Uani 1 1 d .
H25 H 0.1124 0.4359 0.4177 0.033 Uiso 1 1 calc R
C26 C 0.06401(7) 0.53442(8) 0.3589(2) 0.0229(3) Uani 1 1 d .
H26 H 0.0229 0.5102 0.3219 0.027 Uiso 1 1 calc R
C27 C -0.05562(7) 0.66195(8) 0.24053(18) 0.0186(3) Uani 1 1 d .
C28 C -0.10422(7) 0.71030(8) 0.31288(19) 0.0207(3) Uani 1 1 d .
H28 H -0.0909 0.7487 0.4031 0.025 Uiso 1 1 calc R
C29 C -0.17110(7) 0.70305(9) 0.2552(2) 0.0232(3) Uani 1 1 d .
H29 H -0.2028 0.7365 0.3058 0.028 Uiso 1 1 calc R
C30 C -0.19183(7) 0.64740(9) 0.1243(2) 0.0240(3) Uani 1 1 d .
H30 H -0.2375 0.6428 0.0842 0.029 Uiso 1 1 calc R
C31 C -0.14494(7) 0.59814(9) 0.0521(2) 0.0234(3) Uani 1 1 d .
H31 H -0.1588 0.5594 -0.0366 0.028 Uiso 1 1 calc R
C32 C -0.07824(7) 0.60556(8) 0.10934(19) 0.0209(3) Uani 1 1 d .
H32 H -0.0469 0.5716 0.0586 0.025 Uiso 1 1 calc R

loop_
_atom_site_aniso_label
_atom_site_aniso_U_11
_atom_site_aniso_U_22
_atom_site_aniso_U_33
_atom_site_aniso_U_23
_atom_site_aniso_U_13
_atom_site_aniso_U_12
B1 0.0222(8) 0.0211(9) 0.0148(7) -0.0002(6) 0.0000(6) -0.0006(7)
N1 0.0199(6) 0.0206(7) 0.0159(6) -0.0001(5) -0.0009(4) -0.0010(5)
N2 0.0199(6) 0.0201(7) 0.0152(6) -0.0012(5) 0.0003(4) -0.0001(5)
C1 0.0245(8) 0.0199(8) 0.0207(7) 0.0005(6) -0.0037(6) -0.0025(6)
C2 0.0315(9) 0.0215(8) 0.0239(8) -0.0001(6) -0.0056(6) 0.0016(6)
C3 0.0312(9) 0.0288(9) 0.0222(8) 0.0013(6) -0.0001(6) 0.0096(7)
C4 0.0217(8) 0.0322(9) 0.0177(7) 0.0021(6) 0.0009(5) 0.0042(6)
C5 0.0195(7) 0.0245(8) 0.0134(6) 0.0007(5) -0.0011(5) -0.0005(6)
C6 0.0201(7) 0.0247(8) 0.0135(6) 0.0005(5) -0.0007(5) -0.0001(6)
C7 0.0205(7) 0.0329(9) 0.0189(7) 0.0033(6) -0.0008(6) -0.0030(6)
C8 0.0271(8) 0.0309(9) 0.0244(8) 0.0048(6) -0.0015(6) -0.0095(7)
C9 0.0342(9) 0.0223(8) 0.0244(8) 0.0008(6) -0.0032(6) -0.0050(7)
C10 0.0258(8) 0.0207(8) 0.0199(7) -0.0017(6) -0.0002(6) 0.0005(6)
C11 0.0212(7) 0.0193(8) 0.0167(7) -0.0030(5) -0.0012(5) -0.0013(6)
C12 0.0253(8) 0.0189(8) 0.0184(7) -0.0006(6) 0.0003(5) -0.0026(6)
C13 0.0255(8) 0.0217(8) 0.0252(8) -0.0022(6) -0.0031(6) 0.0029(6)
C14 0.0197(7) 0.0282(9) 0.0276(8) -0.0068(6) 0.0024(6) -0.0019(6)
C15 0.0256(8) 0.0240(8) 0.0219(7) -0.0013(6) 0.0041(6) -0.0061(6)
C16 0.0241(8) 0.0200(8) 0.0192(7) 0.0006(6) -0.0009(5) -0.0010(6)
B2 0.0221(8) 0.0225(9) 0.0127(7) -0.0004(6) 0.0025(6) 0.0009(7)
N3 0.0183(6) 0.0219(7) 0.0138(5) 0.0011(5) 0.0022(4) 0.0009(5)
N4 0.0194(6) 0.0223(7) 0.0143(5) -0.0002(5) 0.0021(4) 0.0008(5)
C17 0.0208(7) 0.0225(8) 0.0174(7) 0.0016(6) 0.0039(5) 0.0037(6)
C18 0.0255(8) 0.0224(8) 0.0214(7) 0.0014(6) 0.0050(6) 0.0011(6)
C19 0.0245(8) 0.0257(8) 0.0216(7) -0.0017(6) 0.0046(6) -0.0055(6)
C20 0.0183(7) 0.0306(9) 0.0159(7) -0.0011(6) 0.0017(5) -0.0005(6)
C21 0.0185(7) 0.0259(8) 0.0126(6) 0.0016(5) 0.0024(5) 0.0010(6)
C22 0.0203(7) 0.0269(8) 0.0131(6) 0.0006(6) 0.0035(5) 0.0001(6)
C23 0.0211(7) 0.0320(9) 0.0178(7) 0.0019(6) 0.0022(5) 0.0038(6)
C24 0.0275(8) 0.0302(9) 0.0248(8) 0.0020(6) 0.0016(6) 0.0101(7)
C25 0.0349(9) 0.0225(8) 0.0249(8) 0.0015(6) 0.0041(6) 0.0045(7)
C26 0.0272(8) 0.0217(8) 0.0200(7) -0.0004(6) 0.0026(6) -0.0004(6)
C27 0.0206(7) 0.0195(8) 0.0158(6) 0.0040(5) 0.0024(5) 0.0002(6)
C28 0.0232(8) 0.0212(8) 0.0178(7) 0.0003(6) 0.0015(5) -0.0012(6)
C29 0.0223(8) 0.0237(8) 0.0240(7) 0.0030(6) 0.0046(6) 0.0019(6)
C30 0.0184(7) 0.0268(8) 0.0265(8) 0.0048(6) -0.0007(6) -0.0041(6)
C31 0.0277(8) 0.0206(8) 0.0217(7) 0.0007(6) -0.0002(6) -0.0061(6)
C32 0.0251(8) 0.0183(8) 0.0197(7) 0.0021(6) 0.0033(5) 0.0008(6)

loop_
_atom_type_symbol
_atom_type_description
_atom_type_scat_dispersion_real
_atom_type_scat_dispersion_imag
_atom_type_scat_source
C C 0.0033 0.0016 'International Tables Vol C Tables 4.2.6.8 and 6.1.1.4'
H H 0.0000 0.0000 'International Tables Vol C Tables 4.2.6.8 and 6.1.1.4'
B B 0.0013 0.0007 'International Tables Vol C Tables 4.2.6.8 and 6.1.1.4'
N N 0.0061 0.0033 'International Tables Vol C Tables 4.2.6.8 and 6.1.1.4'

loop_
_geom_angle_atom_site_label_1
_geom_angle_atom_site_label_2
_geom_angle_atom_site_label_3
_geom_angle
N2 B1 N1 103.38(12)
N2 B1 C11 127.47(13)
N1 B1 C11 129.12(13)
C1 N1 C5 118.28(12)
C1 N1 B1 131.66(12)
C5 N1 B1 110.06(12)
C10 N2 C6 118.43(12)
C10 N2 B1 131.13(12)
C6 N2 B1 110.28(12)
C2 C1 N1 121.23(14)
C2 C1 H1 119.4
N1 C1 H1 119.4
C1 C2 C3 121.11(15)
C1 C2 H2 119.4
C3 C2 H2 119.4
C4 C3 C2 119.14(14)
C4 C3 H3 120.4
C2 C3 H3 120.4
C3 C4 C5 120.40(14)
C3 C4 H4 119.8
C5 C4 H4 119.8
C6 C5 C4 131.98(14)
C6 C5 N1 108.19(12)
C4 C5 N1 119.83(13)
C5 C6 C7 132.11(14)
C5 C6 N2 108.08(12)
C7 C6 N2 119.81(13)
C8 C7 C6 120.28(14)
C8 C7 H7 119.9
C6 C7 H7 119.9
C7 C8 C9 119.35(14)
C7 C8 H8 120.3
C9 C8 H8 120.3
C10 C9 C8 120.50(15)
C10 C9 H9 119.8
C8 C9 H9 119.8
C9 C10 N2 121.47(14)
C9 C10 H10 119.3
N2 C10 H10 119.3
C16 C11 C12 116.32(13)
C16 C11 B1 121.92(12)
C12 C11 B1 121.76(13)
C13 C12 C11 121.91(14)
C13 C12 H12 119.0
C11 C12 H12 119.0
C12 C13 C14 120.14(14)
C12 C13 H13 119.9
C14 C13 H13 119.9
C15 C14 C13 119.37(14)
C15 C14 H14 120.3
C13 C14 H14 120.3
C16 C15 C14 120.04(14)
C16 C15 H15 120.0
C14 C15 H15 120.0
C15 C16 C11 122.22(13)
C15 C16 H16 118.9
C11 C16 H16 118.9
N4 B2 N3 103.55(12)
N4 B2 C27 128.94(13)
N3 B2 C27 127.45(13)
C17 N3 C21 118.51(12)
C17 N3 B2 131.46(12)
C21 N3 B2 109.95(12)
C26 N4 C22 118.63(11)
C26 N4 B2 131.10(12)
C22 N4 B2 110.16(12)
C18 C17 N3 121.20(13)
C18 C17 H17 119.4
N3 C17 H17 119.4
C17 C18 C19 121.00(14)
C17 C18 H18 119.5
C19 C18 H18 119.5
C20 C19 C18 119.21(14)
C20 C19 H19 120.4
C18 C19 H19 120.4
C19 C20 C21 120.27(13)
C19 C20 H20 119.9
C21 C20 H20 119.9
C22 C21 N3 108.15(12)
C22 C21 C20 132.25(13)
N3 C21 C20 119.59(13)
C21 C22 C23 132.19(14)
C21 C22 N4 108.18(12)
C23 C22 N4 119.63(13)
C24 C23 C22 120.18(14)
C24 C23 H23 119.9
C22 C23 H23 119.9
C23 C24 C25 119.57(14)
C23 C24 H24 120.2
C25 C24 H24 120.2
C26 C25 C24 120.52(15)
C26 C25 H25 119.7
C24 C25 H25 119.7
C25 C26 N4 121.37(14)
C25 C26 H26 119.3
N4 C26 H26 119.3
C32 C27 C28 116.79(12)
C32 C27 B2 123.03(13)
C28 C27 B2 120.18(12)
C29 C28 C27 121.45(13)
C29 C28 H28 119.3
C27 C28 H28 119.3
C30 C29 C28 120.45(14)
C30 C29 H29 119.8
C28 C29 H29 119.8
C29 C30 C31 119.35(13)
C29 C30 H30 120.3
C31 C30 H30 120.3
C32 C31 C30 120.13(14)
C32 C31 H31 119.9
C30 C31 H31 119.9
C31 C32 C27 121.83(14)
C31 C32 H32 119.1
C27 C32 H32 119.1

loop_
_geom_bond_atom_site_label_1
_geom_bond_atom_site_label_2
_geom_bond_distance
B1 N2 1.442(2)
B1 N1 1.443(2)
B1 C11 1.555(2)
N1 C1 1.3979(18)
N1 C5 1.4208(17)
N2 C10 1.3933(18)
N2 C6 1.4185(17)
C1 C2 1.345(2)
C1 H1 0.9500
C2 C3 1.431(2)
C2 H2 0.9500
C3 C4 1.357(2)
C3 H3 0.9500
C4 C5 1.416(2)
C4 H4 0.9500
C5 C6 1.380(2)
C6 C7 1.414(2)
C7 C8 1.358(2)
C7 H7 0.9500
C8 C9 1.437(2)
C8 H8 0.9500
C9 C10 1.348(2)
C9 H9 0.9500
C10 H10 0.9500
C11 C16 1.406(2)
C11 C12 1.4078(19)
C12 C13 1.388(2)
C12 H12 0.9500
C13 C14 1.394(2)
C13 H13 0.9500
C14 C15 1.388(2)
C14 H14 0.9500
C15 C16 1.387(2)
C15 H15 0.9500
C16 H16 0.9500
B2 N4 1.438(2)
B2 N3 1.444(2)
B2 C27 1.559(2)
N3 C17 1.3941(18)
N3 C21 1.4192(17)
N4 C26 1.3944(19)
N4 C22 1.4185(17)
C17 C18 1.345(2)
C17 H17 0.9500
C18 C19 1.434(2)
C18 H18 0.9500
C19 C20 1.355(2)
C19 H19 0.9500
C20 C21 1.421(2)
C20 H20 0.9500
C21 C22 1.379(2)
C22 C23 1.417(2)
C23 C24 1.358(2)
C23 H23 0.9500
C24 C25 1.433(2)
C24 H24 0.9500
C25 C26 1.348(2)
C25 H25 0.9500
C26 H26 0.9500
C27 C32 1.4062(19)
C27 C28 1.4095(19)
C28 C29 1.389(2)
C28 H28 0.9500
C29 C30 1.385(2)
C29 H29 0.9500
C30 C31 1.394(2)
C30 H30 0.9500
C31 C32 1.3854(19)
C31 H31 0.9500
C32 H32 0.9500

loop_
_geom_torsion_atom_site_label_1
_geom_torsion_atom_site_label_2
_geom_torsion_atom_site_label_3
_geom_torsion_atom_site_label_4
_geom_torsion
N2 B1 N1 C1 -179.44(13)
C11 B1 N1 C1 2.3(2)
N2 B1 N1 C5 0.90(14)
C11 B1 N1 C5 -177.36(13)
N1 B1 N2 C10 174.22(12)
C11 B1 N2 C10 -7.5(2)
N1 B1 N2 C6 -1.06(14)
C11 B1 N2 C6 177.24(13)
C5 N1 C1 C2 -0.53(19)
B1 N1 C1 C2 179.83(13)
N1 C1 C2 C3 0.6(2)
C1 C2 C3 C4 -0.1(2)
C2 C3 C4 C5 -0.4(2)
C3 C4 C5 C6 -179.35(14)
C3 C4 C5 N1 0.4(2)
C1 N1 C5 C6 179.86(11)
B1 N1 C5 C6 -0.43(15)
C1 N1 C5 C4 0.02(18)
B1 N1 C5 C4 179.73(12)
C4 C5 C6 C7 -0.5(3)
N1 C5 C6 C7 179.73(13)
C4 C5 C6 N2 179.56(13)
N1 C5 C6 N2 -0.26(14)
C10 N2 C6 C5 -175.11(11)
B1 N2 C6 C5 0.85(15)
C10 N2 C6 C7 4.90(18)
B1 N2 C6 C7 -179.14(12)
C5 C6 C7 C8 177.31(14)
N2 C6 C7 C8 -2.7(2)
C6 C7 C8 C9 -0.8(2)
C7 C8 C9 C10 2.2(2)
C8 C9 C10 N2 0.1(2)
C6 N2 C10 C9 -3.61(19)
B1 N2 C10 C9 -178.58(14)
N2 B1 C11 C16 143.79(14)
N1 B1 C11 C16 -38.3(2)
N2 B1 C11 C12 -36.9(2)
N1 B1 C11 C12 140.96(15)
C16 C11 C12 C13 -1.3(2)
B1 C11 C12 C13 179.32(13)
C11 C12 C13 C14 0.9(2)
C12 C13 C14 C15 0.1(2)
C13 C14 C15 C16 -0.5(2)
C14 C15 C16 C11 0.1(2)
C12 C11 C16 C15 0.9(2)
B1 C11 C16 C15 -179.80(13)
N4 B2 N3 C17 175.08(12)
C27 B2 N3 C17 -7.4(2)
N4 B2 N3 C21 -1.49(14)
C27 B2 N3 C21 175.98(13)
N3 B2 N4 C26 177.06(13)
C27 B2 N4 C26 -0.4(2)
N3 B2 N4 C22 1.06(14)
C27 B2 N4 C22 -176.36(13)
C21 N3 C17 C18 -3.61(19)
B2 N3 C17 C18 -179.95(14)
N3 C17 C18 C19 -0.6(2)
C17 C18 C19 C20 3.1(2)
C18 C19 C20 C21 -1.2(2)
C17 N3 C21 C22 -175.67(11)
B2 N3 C21 C22 1.41(15)
C17 N3 C21 C20 5.36(18)
B2 N3 C21 C20 -177.56(12)
C19 C20 C21 C22 178.37(14)
C19 C20 C21 N3 -2.9(2)
N3 C21 C22 C23 178.55(14)
C20 C21 C22 C23 -2.7(3)
N3 C21 C22 N4 -0.70(14)
C20 C21 C22 N4 178.09(14)
C26 N4 C22 C21 -176.82(12)
B2 N4 C22 C21 -0.25(15)
C26 N4 C22 C23 3.82(18)
B2 N4 C22 C23 -179.62(12)
C21 C22 C23 C24 178.29(14)
N4 C22 C23 C24 -2.5(2)
C22 C23 C24 C25 -0.3(2)
C23 C24 C25 C26 1.8(2)
C24 C25 C26 N4 -0.4(2)
C22 N4 C26 C25 -2.4(2)
B2 N4 C26 C25 -178.09(14)
N4 B2 C27 C32 -43.0(2)
N3 B2 C27 C32 140.16(15)
N4 B2 C27 C28 137.39(15)
N3 B2 C27 C28 -39.4(2)
C32 C27 C28 C29 -0.8(2)
B2 C27 C28 C29 178.84(13)
C27 C28 C29 C30 0.2(2)
C28 C29 C30 C31 0.6(2)
C29 C30 C31 C32 -0.7(2)
C30 C31 C32 C27 0.1(2)
C28 C27 C32 C31 0.6(2)
B2 C27 C32 C31 -178.99(13)
